data_1527695
loop_
_publ_author_name
'Kubiak, R.'
'Janczak, J.'

_publ_section_title
;
 Rietveld X-ray powder analysis for In Bi crystalline structure at low
 temperatures
;
_journal_name_full 'Journal of Alloys Compd.'
_journal_page_first 117
_journal_page_last 119
_journal_volume 196
_journal_year 1993
_chemical_formula_sum 'Bi In'
_space_group_IT_number 129
_symmetry_space_group_name_Hall 'P 4ab 2ab -1ab'
_symmetry_space_group_name_H-M 'P 4/n m m :1'
_cell_angle_alpha 90
_cell_angle_beta 90
_cell_angle_gamma 90
_cell_formula_units_Z 2
_cell_length_a 4.9589
_cell_length_b 4.9589
_cell_length_c 4.8396
_cell_volume 119.009
_citation_journal_id_ASTM JALCEU
_cod_data_source_file Kubiak_JALCEU_1993_226.cif
_cod_data_source_block Bi1In1
_cod_original_cell_volume 119.0091
_cod_original_sg_symbol_Hall '-P 4a 2a (x-1/4,y+1/4,z)'
_cod_original_formula_sum 'Bi1 In1'
_cod_database_code 1527695

loop_
_symmetry_equiv_pos_as_xyz
x,y,z
-y+1/2,x+1/2,z
-x,-y,z
y+1/2,-x+1/2,z
x+1/2,-y+1/2,-z
y,x,-z
-x+1/2,y+1/2,-z
-y,-x,-z
-x+1/2,-y+1/2,-z
y,-x,-z
x+1/2,y+1/2,-z
-y,x,-z
-x,y,z
-y+1/2,-x+1/2,z
x,-y,z
y+1/2,x+1/2,z

loop_
_atom_site_label
_atom_site_type_symbol
_atom_site_fract_x
_atom_site_fract_y
_atom_site_fract_z
_atom_site_occupancy
_atom_site_U_iso_or_equiv
In1 In 0 0 0 1 0.0
Bi1 Bi 0 0.5 0.3918 1 0.0
